data_7122002
loop_
_publ_author_name
'Faulkner, Robert A.'
'Patmore, Nathan J.'
'Rice, Craig R.'
'Slater, Christopher'

_publ_section_title
;
 Dihydrogen phosphate-containing dinuclear double assemblies that
 demonstrate phosphate reactivity to the tetrafluoroborate anion.
;
_journal_issue 66
_journal_name_full 'Chemical communications (Cambridge, England)'
_journal_page_first 9159
_journal_page_last 9162
_journal_paper_doi 10.1039/c8cc04900a
_journal_volume 54
_journal_year 2018
_chemical_formula_moiety 'C40 H42 Cu2 N12 O4 P S4, 3(C F3 O3 S)'
_chemical_formula_sum 'C43 H42 Cu2 F9 N12 O13 P S7'
_chemical_formula_weight 1488.40
_space_group_crystal_system triclinic
_space_group_IT_number 2
_space_group_name_Hall '-P 1'
_space_group_name_H-M_alt 'P -1'
_symmetry_Int_Tables_number 2
_symmetry_space_group_name_Hall '-P 1'
_symmetry_space_group_name_H-M 'P -1'
_audit_creation_date 2016-06-08
_audit_creation_method
;
Olex2 1.2
(compiled 2016.02.19 svn.r3266 for OlexSys, GUI svn.r5155)
;
_audit_update_record
;
2018-06-16 deposited with the CCDC.
2018-07-18 downloaded from the CCDC.
;
_cell_angle_alpha 93.102(18)
_cell_angle_beta 103.018(14)
_cell_angle_gamma 95.287(15)
_cell_formula_units_Z 2
_cell_length_a 14.629(5)
_cell_length_b 15.453(6)
_cell_length_c 17.397(6)
_cell_measurement_reflns_used 9275
_cell_measurement_temperature 150.0
_cell_measurement_theta_max 33.11
_cell_measurement_theta_min 2.16
_cell_volume 3804(2)
_computing_cell_refinement 'Bruker SAINT'
_computing_data_collection 'Bruker APEX2'
_computing_data_reduction 'Bruker SAINT'
_computing_molecular_graphics 'Olex2 (Dolomanov et al., 2009)'
_computing_publication_material 'Olex2 (Dolomanov et al., 2009)'
_computing_structure_refinement 'olex2.refine (Bourhis et al., 2015)'
_computing_structure_solution 'SHELXS-97 (Sheldrick 2008)'
_diffrn_ambient_temperature 150.0
_diffrn_measured_fraction_theta_full 0.9995
_diffrn_measured_fraction_theta_max 0.9939
_diffrn_measurement_device_type 'Bruker APEX-II CCD'
_diffrn_measurement_method '\f and \w scans'
_diffrn_radiation_type 'Mo K\a'
_diffrn_radiation_wavelength 0.71073
_diffrn_reflns_av_R_equivalents 0.0777
_diffrn_reflns_av_unetI/netI 0.0925
_diffrn_reflns_limit_h_max 20
_diffrn_reflns_limit_h_min -20
_diffrn_reflns_limit_k_max 21
_diffrn_reflns_limit_k_min -21
_diffrn_reflns_limit_l_max 24
_diffrn_reflns_limit_l_min -24
_diffrn_reflns_number 114289
_diffrn_reflns_theta_full 26.0000
_diffrn_reflns_theta_max 30.44
_diffrn_reflns_theta_min 1.85
_diffrn_standards_number 0
_exptl_absorpt_coefficient_mu 0.848
_exptl_absorpt_correction_type none
_exptl_crystal_colour green
_exptl_crystal_density_diffrn 1.2994
_exptl_crystal_description block
_exptl_crystal_F_000 1512.1201
_exptl_crystal_size_max 0.2
_exptl_crystal_size_mid 0.1
_exptl_crystal_size_min 0.1
_refine_diff_density_max 2.6065
_refine_diff_density_min -2.0660
_refine_diff_density_rms 0.2181
_refine_ls_d_res_high 0.7014
_refine_ls_d_res_low 11.0148
_refine_ls_goodness_of_fit_ref 1.1000
_refine_ls_hydrogen_treatment mixed
_refine_ls_matrix_type full
_refine_ls_number_constraints 77
_refine_ls_number_parameters 858
_refine_ls_number_reflns 22936
_refine_ls_number_restraints 87
_refine_ls_restrained_S_all 1.0978
_refine_ls_R_factor_all 0.1334
_refine_ls_R_factor_gt 0.0762
_refine_ls_shift/su_max 0.0007
_refine_ls_shift/su_mean 0.0000
_refine_ls_structure_factor_coef Fsqd
_refine_ls_weighting_details 'w=1/[\s^2^(Fo^2^)+(0.1145P)^2^+2.7898P] where P=(Fo^2^+2Fc^2^)/3'
_refine_ls_weighting_scheme calc
_refine_ls_wR_factor_gt 0.1957
_refine_ls_wR_factor_ref 0.2317
_reflns_Friedel_coverage 0.0
_reflns_limit_h_max 20
_reflns_limit_h_min -20
_reflns_limit_k_max 21
_reflns_limit_k_min -21
_reflns_limit_l_max 24
_reflns_limit_l_min 0
_reflns_number_gt 13386
_reflns_number_total 22936
_reflns_threshold_expression I>=2u(I)
_cod_data_source_file c8cc04900a2.cif
_cod_data_source_block mo_Chris_Lbeda_CuPO4_0m_a
_cod_depositor_comments 'Adding full bibliography for 7122000--7122004.cif.'
_cod_database_code 7122002
_olex2_refinement_description
;
1. Fixed Uiso
 At 1.2 times of:
  All C(H) groups, All C(H,H) groups, All N(H) groups
 At 1.5 times of:
  All O(H) groups
2. Rigid bond restraints
 O8, O1A, O2A, O3A, O1B, O2B, O3B
 with sigma for 1-2 distances of 0.003 and sigma for 1-3 distances of 0.006
 O8, F1A, F2A, F3A, F1B, F2B, F3B, C1A, C1B
 with sigma for 1-2 distances of 0.003 and sigma for 1-3 distances of 0.006
 C6, C4, C3, C2
 with sigma for 1-2 distances of 0.003 and sigma for 1-3 distances of 0.006
3. Uiso/Uaniso restraints and constraints
O8 \\sim O1A \\sim O2A \\sim O3A \\sim O1B \\sim O2B \\sim O3B: within 2A with
sigma of 0.003 and sigma for terminal atoms of 0.006
O8 \\sim F1A \\sim F2A \\sim F3A \\sim F1B \\sim F2B \\sim F3B \\sim C1A \\sim
C1B: within 2A with sigma of 0.003 and sigma for terminal atoms of 0.006
Uanis(O3B) \\sim Ueq, Uanis(O2B) \\sim Ueq: with sigma of 0.01 and sigma for
terminal atoms of 0.02
Uanis(C18) \\sim Ueq: with sigma of 0.05 and sigma for terminal atoms of 0.1
Uanis(C1) \\sim Ueq, Uanis(C2) \\sim Ueq, Uanis(C4) \\sim Ueq: with sigma of
0.05 and sigma for terminal atoms of 0.1
4. Others
 Sof(S1B)=Sof(O1B)=Sof(O2B)=Sof(C1B)=Sof(F1B)=Sof(O3B)=Sof(F2B)=Sof(F3B)=1-
 FVAR(1)
 Sof(C1A)=Sof(F1A)=Sof(F2A)=Sof(F3A)=Sof(O1A)=Sof(O2A)=Sof(O3A)=Sof(S1A)=FVAR(1)
5.a Secondary CH2 refined with riding coordinates:
 C9(H9a,H9b), C10(H10a,H10b), C11(H11a,H11b), C12(H12a,H12b), C29(H29a,H29b),
 C30(H30a,H30b), C31(H31a,H31b), C32(H32a,H32b)
5.b Aromatic/amide H refined with riding coordinates:
 N3(H3), N4(H4), N9(H9), N10(H10), C1(H1a), C2(H2), C3(H3a), C4(H4b), C7(H7),
 C14(H14), C17(H17), C18(H18), C19(H19), C20(H20), C21(H21), C22(H22), C23(H23),
  C24(H24), C27(H27), C34(H34), C37(H37), C38(H38), C39(H39), C40(H40)
5.c Idealised tetrahedral OH refined as rotating group:
 O1(H1), O4(H4a)
;
_olex2_submission_special_instructions 'No special instructions were received'

loop_
_space_group_symop_id
_space_group_symop_operation_xyz
1 x,y,z
2 -x,-y,-z

loop_
_atom_site_label
_atom_site_type_symbol
_atom_site_fract_x
_atom_site_fract_y
_atom_site_fract_z
_atom_site_U_iso_or_equiv
_atom_site_adp_type
_atom_site_occupancy
_atom_site_refinement_flags_posn
_atom_site_refinement_flags_adp
_atom_site_disorder_group
Cu01 Cu 0.53652(3) 0.92189(3) 0.74429(3) 0.02514(12) Uani 1.000000 . . .
Cu02 Cu 0.75157(3) 0.63053(3) 0.67729(3) 0.02680(13) Uani 1.000000 . . .
P1 P 0.58569(6) 0.76586(6) 0.62646(6) 0.0211(2) Uani 1.000000 . . .
S1 S 0.52580(8) 1.12671(7) 0.56544(7) 0.0348(2) Uani 1.000000 . . .
S2 S 0.91258(9) 0.88213(8) 0.80550(8) 0.0492(3) Uani 1.000000 . . .
S3 S 0.55250(8) 0.70298(9) 0.91279(7) 0.0426(3) Uani 1.000000 . . .
S4 S 0.56827(9) 0.38820(7) 0.55612(8) 0.0467(3) Uani 1.000000 . . .
S5 S 0.24716(7) 0.78590(7) 0.60621(7) 0.0352(2) Uani 1.000000 . . .
S6 S 0.77653(6) 0.68419(6) 0.43717(6) 0.0254(2) Uani 1.000000 . . .
F1 F 0.2085(3) 0.8750(3) 0.7241(3) 0.1045(15) Uani 1.000000 . . .
F2 F 0.1904(5) 0.9384(3) 0.6230(4) 0.157(3) Uani 1.000000 . . .
F3 F 0.0897(2) 0.8254(3) 0.6369(3) 0.1192(18) Uani 1.000000 . . .
F4 F 0.8729(3) 0.83364(19) 0.4312(2) 0.0812(12) Uani 1.000000 . . .
F5 F 0.9092(2) 0.7278(2) 0.3631(2) 0.0663(9) Uani 1.000000 . . .
F6 F 0.9549(2) 0.7376(3) 0.4890(2) 0.0779(11) Uani 1.000000 . . .
N1 N 0.4329(2) 0.9831(2) 0.7791(2) 0.0359(8) Uani 1.000000 . . .
N2 N 0.5226(2) 1.0140(2) 0.66896(19) 0.0257(7) Uani 1.000000 . . .
N3 N 0.6404(2) 0.9996(2) 0.5991(2) 0.0298(7) Uani 1.000000 . . .
H3 H 0.6586(2) 0.9554(2) 0.6264(2) 0.0358(9) Uiso 1.000000 R . .
N4 N 0.8689(2) 0.8305(2) 0.6502(2) 0.0373(9) Uani 1.000000 . . .
H4 H 0.8434(2) 0.7919(2) 0.6103(2) 0.0447(10) Uiso 1.000000 R . .
N5 N 0.8293(2) 0.7344(2) 0.7410(2) 0.0296(7) Uani 1.000000 . . .
N6 N 0.7548(3) 0.5909(2) 0.7960(2) 0.0351(8) Uani 1.000000 . . .
N7 N 0.6645(2) 0.9792(2) 0.8274(2) 0.0361(8) Uani 1.000000 . . .
N8 N 0.5477(2) 0.8332(2) 0.82535(19) 0.0282(7) Uani 1.000000 . . .
N9 N 0.4189(2) 0.7238(2) 0.7833(2) 0.0328(8) Uani 1.000000 . . .
H9 H 0.3922(2) 0.7540(2) 0.7445(2) 0.0393(9) Uiso 1.000000 R . .
N10 N 0.5277(2) 0.5271(2) 0.6384(2) 0.0370(9) Uani 1.000000 . . .
H10 H 0.5455(2) 0.5772(2) 0.6669(2) 0.0444(10) Uiso 1.000000 R . .
N11 N 0.6808(2) 0.5233(2) 0.6190(2) 0.0288(7) Uani 1.000000 . . .
N12 N 0.8587(2) 0.5774(2) 0.63977(19) 0.0267(7) Uani 1.000000 . . .
O1 O 0.6178(2) 0.78359(19) 0.54816(17) 0.0315(6) Uani 1.000000 . . .
H1 H 0.658(3) 0.750(2) 0.5424(15) 0.0473(9) Uiso 1.000000 GR . .
O2 O 0.63188(17) 0.69090(16) 0.66413(16) 0.0269(6) Uani 1.000000 . . .
O3 O 0.60044(18) 0.85114(16) 0.67574(15) 0.0246(6) Uani 1.000000 . . .
O4 O 0.47701(17) 0.73582(17) 0.59725(18) 0.0297(6) Uani 1.000000 . . .
H4a H 0.44625(18) 0.7738(15) 0.613(2) 0.0445(9) Uiso 1.000000 GR . .
O5 O 0.3441(2) 0.8253(2) 0.6350(2) 0.0557(10) Uani 1.000000 . . .
O6 O 0.2292(3) 0.7087(3) 0.6431(3) 0.0761(13) Uani 1.000000 . . .
O7 O 0.2135(3) 0.7826(3) 0.5230(2) 0.0789(13) Uani 1.000000 . . .
O8 O 0.7046(2) 0.7093(2) 0.37387(18) 0.0448(8) Uani 1.000000 . U .
O9 O 0.76587(19) 0.71350(19) 0.51555(17) 0.0323(6) Uani 1.000000 . . .
O10 O 0.8000(2) 0.59701(18) 0.43093(19) 0.0368(7) Uani 1.000000 . . .
C1 C 0.3977(3) 0.9650(4) 0.8413(3) 0.0520(13) Uani 1.000000 . U .
H1a H 0.4152(3) 0.9155(4) 0.8689(3) 0.0624(16) Uiso 1.000000 R . .
C2 C 0.3354(4) 1.0175(5) 0.8670(4) 0.0683(16) Uani 1.000000 . U .
H2 H 0.3114(4) 1.0040(5) 0.9119(4) 0.0820(19) Uiso 1.000000 R . .
C3 C 0.3094(4) 1.0889(5) 0.8262(4) 0.0665(15) Uani 1.000000 . U .
H3a H 0.2675(4) 1.1253(5) 0.8430(4) 0.0798(18) Uiso 1.000000 R . .
C4 C 0.3441(3) 1.1068(4) 0.7619(3) 0.0496(12) Uani 1.000000 . U .
H4b H 0.3261(3) 1.1552(4) 0.7329(3) 0.0595(14) Uiso 1.000000 R . .
C5 C 0.4068(3) 1.0530(3) 0.7392(3) 0.0347(10) Uani 1.000000 . . .
C6 C 0.4539(3) 1.0691(3) 0.6748(2) 0.0302(9) Uani 1.000000 . U .
C7 C 0.4446(3) 1.1315(3) 0.6242(3) 0.0386(10) Uani 1.000000 . . .
H7 H 0.3998(3) 1.1727(3) 0.6209(3) 0.0463(12) Uiso 1.000000 R . .
C8 C 0.5685(3) 1.0384(2) 0.6149(2) 0.0248(8) Uani 1.000000 . . .
C9 C 0.6908(3) 1.0259(3) 0.5395(3) 0.0308(9) Uani 1.000000 . . .
H9a H 0.6474(3) 1.0181(3) 0.4864(3) 0.0370(10) Uiso 1.000000 R . .
H9b H 0.7159(3) 1.0882(3) 0.5502(3) 0.0370(10) Uiso 1.000000 R . .
C10 C 0.7711(3) 0.9700(3) 0.5421(3) 0.0335(9) Uani 1.000000 . . .
H10a H 0.7453(3) 0.9078(3) 0.5347(3) 0.0403(11) Uiso 1.000000 R . .
H10b H 0.8012(3) 0.9826(3) 0.4978(3) 0.0403(11) Uiso 1.000000 R . .
C11 C 0.8467(3) 0.9858(3) 0.6209(3) 0.0366(10) Uani 1.000000 . . .
H11a H 0.8843(3) 1.0426(3) 0.6217(3) 0.0440(12) Uiso 1.000000 R . .
H11b H 0.8149(3) 0.9888(3) 0.6654(3) 0.0440(12) Uiso 1.000000 R . .
C12 C 0.9134(3) 0.9137(3) 0.6330(3) 0.0386(10) Uani 1.000000 . . .
H12a H 0.9683(3) 0.9336(3) 0.6771(3) 0.0463(12) Uiso 1.000000 R . .
H12b H 0.9373(3) 0.9044(3) 0.5846(3) 0.0463(12) Uiso 1.000000 R . .
C13 C 0.8645(3) 0.8093(3) 0.7232(2) 0.0311(9) Uani 1.000000 . . .
C14 C 0.8835(3) 0.8055(3) 0.8658(3) 0.0448(12) Uani 1.000000 . . .
H14 H 0.8970(3) 0.8138(3) 0.9219(3) 0.0538(14) Uiso 1.000000 R . .
C15 C 0.8388(3) 0.7313(3) 0.8233(3) 0.0399(11) Uani 1.000000 . . .
C16 C 0.8023(3) 0.6525(3) 0.8526(3) 0.0400(11) Uani 1.000000 . . .
C17 C 0.8149(4) 0.6395(4) 0.9329(3) 0.0569(15) Uani 1.000000 . . .
H17 H 0.8487(4) 0.6833(4) 0.9720(3) 0.0683(18) Uiso 1.000000 R . .
C18 C 0.7772(5) 0.5611(4) 0.9546(3) 0.0660(17) Uani 1.000000 . U .
H18 H 0.7861(5) 0.5505(4) 1.0090(3) 0.079(2) Uiso 1.000000 R . .
C19 C 0.7269(5) 0.4988(4) 0.8972(3) 0.0637(17) Uani 1.000000 . . .
H19 H 0.6985(5) 0.4457(4) 0.9107(3) 0.076(2) Uiso 1.000000 R . .
C20 C 0.7195(4) 0.5168(3) 0.8184(3) 0.0483(12) Uani 1.000000 . . .
H20 H 0.6872(4) 0.4734(3) 0.7784(3) 0.0580(15) Uiso 1.000000 R . .
C21 C 0.7173(3) 1.0534(3) 0.8243(3) 0.0446(12) Uani 1.000000 . . .
H21 H 0.6990(3) 1.0876(3) 0.7808(3) 0.0535(14) Uiso 1.000000 R . .
C22 C 0.7985(3) 1.0827(4) 0.8823(3) 0.0515(13) Uani 1.000000 . . .
H22 H 0.8350(3) 1.1358(4) 0.8786(3) 0.0618(16) Uiso 1.000000 R . .
C23 C 0.8242(3) 1.0326(4) 0.9453(3) 0.0578(16) Uani 1.000000 . . .
H23 H 0.8797(3) 1.0508(4) 0.9852(3) 0.0694(19) Uiso 1.000000 R . .
C24 C 0.7699(3) 0.9559(4) 0.9507(3) 0.0463(12) Uani 1.000000 . . .
H24 H 0.7863(3) 0.9214(4) 0.9943(3) 0.0556(15) Uiso 1.000000 R . .
C25 C 0.6897(3) 0.9309(3) 0.8892(3) 0.0362(10) Uani 1.000000 . . .
C26 C 0.6287(3) 0.8495(3) 0.8884(2) 0.0324(9) Uani 1.000000 . . .
C27 C 0.6423(3) 0.7887(3) 0.9389(3) 0.0427(11) Uani 1.000000 . . .
H27 H 0.6941(3) 0.7913(3) 0.9834(3) 0.0512(14) Uiso 1.000000 R . .
C28 C 0.5008(3) 0.7573(3) 0.8311(2) 0.0302(9) Uani 1.000000 . . .
C29 C 0.3718(3) 0.6379(3) 0.7932(3) 0.0439(12) Uani 1.000000 . . .
H29a H 0.3791(3) 0.6306(3) 0.8504(3) 0.0527(14) Uiso 1.000000 R . .
H29b H 0.3035(3) 0.6359(3) 0.7690(3) 0.0527(14) Uiso 1.000000 R . .
C30 C 0.4110(3) 0.5634(3) 0.7561(3) 0.0438(12) Uani 1.000000 . . .
H30a H 0.4808(3) 0.5733(3) 0.7702(3) 0.0526(14) Uiso 1.000000 R . .
H30b H 0.3920(3) 0.5086(3) 0.7781(3) 0.0526(14) Uiso 1.000000 R . .
C31 C 0.3769(3) 0.5531(3) 0.6658(3) 0.0394(11) Uani 1.000000 . . .
H31a H 0.3088(3) 0.5318(3) 0.6520(3) 0.0473(13) Uiso 1.000000 R . .
H31b H 0.3840(3) 0.6111(3) 0.6449(3) 0.0473(13) Uiso 1.000000 R . .
C32 C 0.4290(3) 0.4912(3) 0.6254(3) 0.0427(12) Uani 1.000000 . . .
H32a H 0.3999(3) 0.4836(3) 0.5679(3) 0.0512(14) Uiso 1.000000 R . .
H32b H 0.4250(3) 0.4335(3) 0.6472(3) 0.0512(14) Uiso 1.000000 R . .
C33 C 0.5921(3) 0.4887(3) 0.6100(3) 0.0334(9) Uani 1.000000 . . .
C34 C 0.6840(4) 0.3935(3) 0.5492(3) 0.0455(12) Uani 1.000000 . . .
H34 H 0.7099(4) 0.3494(3) 0.5232(3) 0.0546(14) Uiso 1.000000 R . .
C35 C 0.7330(3) 0.4683(3) 0.5853(2) 0.0320(9) Uani 1.000000 . . .
C36 C 0.8335(3) 0.4999(3) 0.5971(2) 0.0308(9) Uani 1.000000 . . .
C37 C 0.9004(3) 0.4534(3) 0.5710(3) 0.0406(11) Uani 1.000000 . . .
H37 H 0.8815(3) 0.3992(3) 0.5406(3) 0.0487(13) Uiso 1.000000 R . .
C38 C 0.9928(4) 0.4870(3) 0.5901(3) 0.0443(12) Uani 1.000000 . . .
H38 H 1.0393(4) 0.4556(3) 0.5744(3) 0.0531(14) Uiso 1.000000 R . .
C39 C 1.0185(3) 0.5673(3) 0.6325(3) 0.0415(11) Uani 1.000000 . . .
H39 H 1.0824(3) 0.5922(3) 0.6456(3) 0.0498(13) Uiso 1.000000 R . .
C40 C 0.9497(3) 0.6103(3) 0.6554(3) 0.0375(10) Uani 1.000000 . . .
H40 H 0.9673(3) 0.6660(3) 0.6835(3) 0.0450(12) Uiso 1.000000 R . .
C41 C 0.1814(4) 0.8625(4) 0.6483(4) 0.0662(17) Uani 1.000000 . . .
C1A C 0.9475(6) 0.8942(6) 0.1918(5) 0.0546(13) Uani 0.730(6) . U 1
F1A F 0.9092(3) 0.9659(3) 0.1635(3) 0.0745(15) Uani 0.730(6) . U 1
F2A F 1.0406(4) 0.9150(4) 0.2217(3) 0.0674(14) Uani 0.730(6) . U 1
F3A F 0.9091(5) 0.8673(4) 0.2490(4) 0.0669(16) Uani 0.730(6) . U 1
O1A O 0.9754(8) 0.8443(8) 0.0558(6) 0.076(4) Uani 0.730(6) . U 1
O2A O 0.8263(6) 0.7937(5) 0.0882(5) 0.0405(17) Uani 0.730(6) . U 1
O3A O 0.9708(4) 0.7379(4) 0.1543(4) 0.078(2) Uani 0.730(6) . U 1
S1A S 0.92867(11) 0.8073(2) 0.11311(10) 0.0388(6) Uani 0.730(6) . . 1
S1B S 0.9326(3) 0.8628(5) 0.0959(4) 0.0424(18) Uani 0.270(6) . . 2
O1B O 0.9502(13) 0.9521(12) 0.0893(10) 0.086(6) Uani 0.270(6) . U 2
O2B O 0.989(2) 0.8144(18) 0.0634(18) 0.064(8) Uani 0.270(6) . U 2
C1B C 0.9682(18) 0.848(2) 0.2022(16) 0.067(3) Uani 0.270(6) . U 2
F1B F 1.0613(11) 0.8739(10) 0.2284(9) 0.061(3) Uani 0.270(6) . U 2
O3B O 0.8385(16) 0.8236(16) 0.0767(16) 0.052(6) Uani 0.270(6) . U 2
F2B F 0.9579(10) 0.7651(10) 0.2135(9) 0.075(3) Uani 0.270(6) . U 2
F3B F 0.9176(14) 0.9033(12) 0.2407(13) 0.072(3) Uani 0.270(6) . U 2
C42 C 0.8842(4) 0.7490(3) 0.4302(3) 0.0446(12) Uani 1.000000 . . .

loop_
_atom_site_aniso_label
_atom_site_aniso_U_11
_atom_site_aniso_U_22
_atom_site_aniso_U_33
_atom_site_aniso_U_12
_atom_site_aniso_U_13
_atom_site_aniso_U_23
Cu01 0.0226(2) 0.0266(3) 0.0255(3) -0.00125(18) 0.00742(18) -0.00537(19)
Cu02 0.0229(2) 0.0260(3) 0.0270(3) 0.00449(18) -0.00248(18) -0.00670(19)
P1 0.0190(4) 0.0173(4) 0.0250(5) 0.0014(3) 0.0023(4) -0.0022(4)
S1 0.0396(6) 0.0285(5) 0.0366(6) 0.0096(4) 0.0071(5) 0.0039(4)
S2 0.0481(7) 0.0467(7) 0.0410(7) -0.0024(5) -0.0047(5) -0.0262(6)
S3 0.0353(6) 0.0582(8) 0.0289(6) -0.0023(5) -0.0026(4) 0.0109(5)
S4 0.0470(7) 0.0244(5) 0.0562(8) -0.0030(5) -0.0085(6) -0.0096(5)
S5 0.0240(5) 0.0389(6) 0.0407(6) 0.0012(4) 0.0049(4) -0.0019(5)
S6 0.0240(4) 0.0258(5) 0.0253(5) 0.0041(4) 0.0047(4) -0.0055(4)
F1 0.092(3) 0.127(4) 0.097(3) -0.010(3) 0.049(3) -0.048(3)
F2 0.246(7) 0.086(4) 0.166(6) 0.102(4) 0.063(5) 0.030(4)
F3 0.0350(19) 0.140(4) 0.175(5) 0.022(2) 0.016(2) -0.042(4)
F4 0.120(3) 0.0276(16) 0.106(3) -0.0169(17) 0.061(3) -0.0083(17)
F5 0.077(2) 0.069(2) 0.061(2) -0.0135(17) 0.0463(18) -0.0094(17)
F6 0.0309(15) 0.117(3) 0.075(2) -0.0237(17) 0.0078(15) -0.017(2)
N1 0.0296(18) 0.046(2) 0.033(2) 0.0053(16) 0.0115(15) -0.0092(17)
N2 0.0239(15) 0.0225(16) 0.0287(17) 0.0009(12) 0.0040(13) -0.0053(13)
N3 0.0351(18) 0.0222(16) 0.0356(19) 0.0030(14) 0.0149(15) 0.0045(14)
N4 0.0327(18) 0.0330(19) 0.041(2) 0.0008(15) 0.0029(16) -0.0182(16)
N5 0.0213(15) 0.0363(19) 0.0278(18) 0.0059(14) -0.0000(13) -0.0099(14)
N6 0.0365(19) 0.040(2) 0.0269(18) 0.0150(16) 0.0005(15) -0.0021(16)
N7 0.0287(17) 0.044(2) 0.033(2) -0.0048(15) 0.0103(15) -0.0162(17)
N8 0.0217(15) 0.0387(19) 0.0220(17) -0.0042(14) 0.0047(13) -0.0032(14)
N9 0.0239(16) 0.041(2) 0.0276(18) -0.0098(14) -0.0014(13) 0.0064(15)
N10 0.0271(17) 0.0211(17) 0.055(2) -0.0036(14) -0.0036(16) -0.0020(16)
N11 0.0317(17) 0.0206(16) 0.0290(18) 0.0050(13) -0.0032(14) -0.0023(13)
N12 0.0282(16) 0.0242(16) 0.0253(17) 0.0048(13) 0.0006(13) -0.0003(13)
O1 0.0343(15) 0.0333(16) 0.0300(15) 0.0146(12) 0.0097(12) 0.0009(12)
O2 0.0223(12) 0.0223(13) 0.0341(15) 0.0053(10) 0.0012(11) 0.0027(11)
O3 0.0278(13) 0.0182(12) 0.0280(14) -0.0004(10) 0.0099(11) -0.0077(10)
O4 0.0181(12) 0.0225(14) 0.0441(17) 0.0014(10) -0.0001(11) -0.0040(12)
O5 0.0230(15) 0.058(2) 0.082(3) -0.0033(14) 0.0143(16) -0.0257(19)
O6 0.061(3) 0.052(2) 0.117(4) 0.005(2) 0.022(3) 0.020(2)
O7 0.064(3) 0.120(4) 0.042(2) -0.009(3) -0.0004(19) -0.003(2)
O8 0.0453(18) 0.058(2) 0.0297(17) 0.0204(16) -0.0003(14) 0.0007(15)
O9 0.0320(14) 0.0365(16) 0.0284(15) 0.0022(12) 0.0094(12) -0.0060(12)
O10 0.0390(16) 0.0264(15) 0.0474(19) 0.0058(12) 0.0160(14) -0.0063(13)
C1 0.041(3) 0.076(4) 0.047(3) 0.013(3) 0.025(2) 0.001(3)
C2 0.053(3) 0.109(5) 0.056(4) 0.020(3) 0.034(3) 0.008(3)
C3 0.053(3) 0.098(4) 0.056(3) 0.031(3) 0.023(3) -0.008(3)
C4 0.038(2) 0.062(3) 0.050(3) 0.017(2) 0.012(2) -0.008(2)
C5 0.027(2) 0.039(2) 0.036(2) 0.0014(17) 0.0061(17) -0.0089(19)
C6 0.0256(19) 0.031(2) 0.030(2) 0.0024(16) 0.0033(16) -0.0097(17)
C7 0.039(2) 0.034(2) 0.042(3) 0.0157(19) 0.006(2) -0.005(2)
C8 0.0250(18) 0.0151(17) 0.032(2) -0.0018(14) 0.0048(15) -0.0054(15)
C9 0.035(2) 0.025(2) 0.033(2) -0.0029(16) 0.0125(18) 0.0006(17)
C10 0.032(2) 0.032(2) 0.038(2) -0.0037(17) 0.0157(18) -0.0068(18)
C11 0.029(2) 0.033(2) 0.046(3) -0.0035(17) 0.0098(19) -0.0141(19)
C12 0.026(2) 0.043(3) 0.043(3) -0.0001(18) 0.0068(18) -0.018(2)
C13 0.0255(19) 0.035(2) 0.027(2) 0.0025(16) -0.0021(15) -0.0164(17)
C14 0.050(3) 0.052(3) 0.024(2) 0.010(2) -0.008(2) -0.009(2)
C15 0.035(2) 0.049(3) 0.028(2) 0.017(2) -0.0093(18) -0.016(2)
C16 0.041(2) 0.046(3) 0.034(2) 0.027(2) 0.0017(19) -0.004(2)
C17 0.076(4) 0.071(4) 0.022(2) 0.036(3) -0.001(2) -0.008(2)
C18 0.101(5) 0.064(4) 0.037(3) 0.042(4) 0.010(3) 0.013(3)
C19 0.100(5) 0.060(4) 0.039(3) 0.030(3) 0.023(3) 0.013(3)
C20 0.062(3) 0.042(3) 0.041(3) 0.015(2) 0.009(2) 0.008(2)
C21 0.039(2) 0.047(3) 0.047(3) -0.017(2) 0.022(2) -0.020(2)
C22 0.039(3) 0.056(3) 0.052(3) -0.017(2) 0.011(2) -0.023(3)
C23 0.026(2) 0.083(4) 0.054(3) -0.010(2) 0.004(2) -0.041(3)
C24 0.030(2) 0.069(3) 0.034(2) -0.008(2) 0.0043(18) -0.022(2)
C25 0.0238(19) 0.051(3) 0.031(2) -0.0060(18) 0.0109(17) -0.020(2)
C26 0.0216(18) 0.049(3) 0.023(2) -0.0024(17) 0.0032(15) -0.0115(18)
C27 0.027(2) 0.064(3) 0.029(2) -0.004(2) -0.0049(17) -0.003(2)
C28 0.0226(18) 0.045(2) 0.022(2) 0.0043(17) 0.0042(15) 0.0042(18)
C29 0.030(2) 0.055(3) 0.041(3) -0.011(2) -0.0002(19) 0.016(2)
C30 0.034(2) 0.038(3) 0.054(3) -0.0051(19) 0.000(2) 0.018(2)
C31 0.0221(19) 0.027(2) 0.062(3) -0.0054(16) -0.0033(19) 0.011(2)
C32 0.032(2) 0.023(2) 0.064(3) -0.0055(17) -0.006(2) 0.004(2)
C33 0.038(2) 0.0198(19) 0.033(2) 0.0021(16) -0.0110(18) 0.0020(16)
C34 0.052(3) 0.027(2) 0.050(3) 0.007(2) -0.003(2) -0.009(2)
C35 0.038(2) 0.024(2) 0.031(2) 0.0116(17) 0.0000(17) -0.0038(16)
C36 0.042(2) 0.025(2) 0.024(2) 0.0146(17) 0.0002(17) 0.0044(16)
C37 0.048(3) 0.032(2) 0.043(3) 0.018(2) 0.009(2) -0.001(2)
C38 0.050(3) 0.042(3) 0.048(3) 0.026(2) 0.017(2) 0.008(2)
C39 0.037(2) 0.047(3) 0.044(3) 0.016(2) 0.012(2) 0.003(2)
C40 0.039(2) 0.036(2) 0.039(2) 0.0111(19) 0.0090(19) -0.0054(19)
C41 0.038(3) 0.073(4) 0.088(5) 0.020(3) 0.009(3) 0.001(4)
C1A 0.053(3) 0.059(3) 0.038(3) -0.0229(19) -0.0050(18) -0.005(2)
F1A 0.073(3) 0.049(2) 0.088(3) -0.0162(19) 0.001(2) -0.003(2)
F2A 0.054(2) 0.070(3) 0.056(3) -0.030(2) -0.0152(18) -0.015(2)
F3A 0.082(3) 0.083(4) 0.031(2) -0.011(3) 0.0146(19) -0.007(2)
O1A 0.043(4) 0.150(12) 0.029(4) -0.016(6) 0.006(3) 0.011(6)
O2A 0.023(3) 0.052(4) 0.036(3) -0.010(3) -0.005(2) -0.017(3)
O3A 0.058(3) 0.079(4) 0.084(5) 0.036(3) -0.016(3) -0.017(4)
S1A 0.0244(7) 0.0608(17) 0.0249(8) 0.0000(8) -0.0023(6) -0.0103(9)
S1B 0.029(2) 0.054(4) 0.036(3) -0.002(2) -0.0028(19) -0.021(3)
O1B 0.094(13) 0.080(12) 0.056(11) -0.011(10) -0.038(9) 0.023(9)
O2B 0.067(14) 0.057(10) 0.057(14) -0.022(7) 0.010(8) -0.036(8)
C1B 0.063(5) 0.068(6) 0.059(6) -0.010(5) -0.001(4) -0.009(5)
F1B 0.061(5) 0.056(7) 0.052(6) -0.008(5) -0.008(4) -0.011(5)
O3B 0.017(7) 0.076(15) 0.055(11) 0.002(7) -0.001(6) -0.010(8)
F2B 0.070(6) 0.074(6) 0.071(7) -0.012(5) 0.001(4) 0.003(5)
F3B 0.070(6) 0.079(7) 0.057(7) -0.010(5) 0.007(4) -0.014(5)
C42 0.052(3) 0.040(3) 0.044(3) -0.004(2) 0.023(2) -0.010(2)

loop_
_atom_type_symbol
_atom_type_scat_dispersion_real
_atom_type_scat_dispersion_imag
_atom_type_scat_Cromer_Mann_a1
_atom_type_scat_Cromer_Mann_a2
_atom_type_scat_Cromer_Mann_a3
_atom_type_scat_Cromer_Mann_a4
_atom_type_scat_Cromer_Mann_b1
_atom_type_scat_Cromer_Mann_b2
_atom_type_scat_Cromer_Mann_b3
_atom_type_scat_Cromer_Mann_b4
_atom_type_scat_Cromer_Mann_c
_atom_type_scat_source
_atom_type_scat_dispersion_source
C 0.00347 0.00161 2.31000 1.02000 1.58860 0.86500 20.84390 10.20750 0.56870 51.65120 0.215599998832 'International Tables Volume C Table 6.1.1.4 (pp. 500-502)' 'Henke, Gullikson and Davis, At. Data and Nucl. Data Tables, 1993, 54, 2'
F 0.01794 0.01033 3.53920 2.64120 1.51700 1.02430 10.28250 4.29440 0.26150 26.14760 0.277599990368 'International Tables Volume C Table 6.1.1.4 (pp. 500-502)' 'Henke, Gullikson and Davis, At. Data and Nucl. Data Tables, 1993, 54, 2'
H 0.00000 0.00000 0.49300 0.32291 0.14019 0.04081 10.51090 26.12570 3.14236 57.79970 0.0030380000826 'International Tables Volume C Table 6.1.1.4 (pp. 500-502)' 'Henke, Gullikson and Davis, At. Data and Nucl. Data Tables, 1993, 54, 2'
O 0.01158 0.00611 3.04850 2.28680 1.54630 0.86700 13.27710 5.70110 0.32390 32.90890 0.250800013542 'International Tables Volume C Table 6.1.1.4 (pp. 500-502)' 'Henke, Gullikson and Davis, At. Data and Nucl. Data Tables, 1993, 54, 2'
N 0.00653 0.00323 12.21260 3.13220 2.01250 1.16630 0.00570 9.89330 28.99750 0.58260 -11.5290002823 'International Tables Volume C Table 6.1.1.4 (pp. 500-502)' 'Henke, Gullikson and Davis, At. Data and Nucl. Data Tables, 1993, 54, 2'
P 0.10434 0.09671 6.43450 4.17910 1.78000 1.49080 1.90670 27.15700 0.52600 68.16450 1.11489999294 'International Tables Volume C Table 6.1.1.4 (pp. 500-502)' 'Henke, Gullikson and Davis, At. Data and Nucl. Data Tables, 1993, 54, 2'
S 0.12424 0.12443 6.90530 5.20340 1.43790 1.58630 1.46790 22.21510 0.25360 56.17200 0.866900026798 'International Tables Volume C Table 6.1.1.4 (pp. 500-502)' 'Henke, Gullikson and Davis, At. Data and Nucl. Data Tables, 1993, 54, 2'
Cu 0.34125 1.28947 13.33800 7.16760 5.61580 1.67350 3.58280 0.24700 11.39660 64.81260 1.19099998474 'International Tables Volume C Table 6.1.1.4 (pp. 500-502)' 'Henke, Gullikson and Davis, At. Data and Nucl. Data Tables, 1993, 54, 2'

loop_
_geom_angle_atom_site_label_1
_geom_angle_atom_site_label_2
_geom_angle_atom_site_label_3
_geom_angle
N2 Cu01 N1 80.35(14)
N7 Cu01 N1 103.45(14)
N7 Cu01 N2 99.03(14)
N8 Cu01 N1 96.47(14)
N8 Cu01 N2 176.46(13)
N8 Cu01 N7 80.15(14)
O3 Cu01 N1 159.42(13)
O3 Cu01 N2 91.30(12)
O3 Cu01 N7 96.40(12)
O3 Cu01 N8 92.20(12)
N6 Cu02 N5 80.31(14)
N11 Cu02 N5 176.12(13)
N11 Cu02 N6 97.18(14)
N12 Cu02 N5 97.34(13)
N12 Cu02 N6 107.36(13)
N12 Cu02 N11 80.53(13)
O2 Cu02 N5 91.79(12)
O2 Cu02 N6 96.81(12)
O2 Cu02 N11 91.45(12)
O2 Cu02 N12 155.25(12)
O2 P1 O1 110.30(15)
O3 P1 O1 107.49(16)
O3 P1 O2 117.24(16)
O4 P1 O1 103.68(16)
O4 P1 O2 107.58(15)
O4 P1 O3 109.73(15)
C8 S1 C7 89.2(2)
C14 S2 C13 89.8(2)
C28 S3 C27 89.2(2)
C34 S4 C33 89.7(2)
O6 S5 O5 111.9(3)
O7 S5 O5 114.4(3)
O7 S5 O6 116.7(3)
C41 S5 O5 102.2(2)
C41 S5 O6 103.0(3)
C41 S5 O7 106.6(3)
O9 S6 O8 113.29(18)
O10 S6 O8 116.84(19)
O10 S6 O9 114.21(18)
C42 S6 O8 104.8(2)
C42 S6 O9 102.34(19)
C42 S6 O10 103.1(2)
C1 N1 Cu01 125.3(3)
C5 N1 Cu01 115.2(3)
C5 N1 C1 119.1(4)
C6 N2 Cu01 115.6(3)
C8 N2 Cu01 133.6(3)
C8 N2 C6 110.7(3)
C8 N3 H3 118.0(2)
C9 N3 H3 118.0(2)
C9 N3 C8 123.9(3)
C12 N4 H4 118.0(2)
C13 N4 H4 118.0(2)
C13 N4 C12 124.1(4)
C13 N5 Cu02 133.9(3)
C15 N5 Cu02 113.6(3)
C15 N5 C13 111.9(4)
C16 N6 Cu02 112.2(3)
C20 N6 Cu02 129.4(3)
C20 N6 C16 118.4(4)
C21 N7 Cu01 128.6(3)
C25 N7 Cu01 112.5(3)
C25 N7 C21 118.9(4)
C26 N8 Cu01 114.7(3)
C28 N8 Cu01 134.9(3)
C28 N8 C26 110.0(3)
C28 N9 H9 118.9(2)
C29 N9 H9 118.9(2)
C29 N9 C28 122.3(4)
C32 N10 H10 118.0(2)
C33 N10 H10 118.0(2)
C33 N10 C32 123.9(4)
C33 N11 Cu02 132.4(3)
C35 N11 Cu02 115.8(3)
C35 N11 C33 111.6(3)
C36 N12 Cu02 115.0(3)
C40 N12 Cu02 126.8(3)
C40 N12 C36 118.1(3)
H1 O1 P1 109.5
P1 O2 Cu02 142.23(17)
P1 O3 Cu01 140.74(16)
H4a O4 P1 109.5
H1a C1 N1 119.3(3)
C2 C1 N1 121.5(5)
C2 C1 H1a 119.3(4)
H2 C2 C1 120.4(4)
C3 C2 C1 119.1(5)
C3 C2 H2 120.4(3)
H3a C3 C2 120.2(3)
C4 C3 C2 119.5(5)
C4 C3 H3a 120.2(3)
H4b C4 C3 120.4(3)
C5 C4 C3 119.2(5)
C5 C4 H4b 120.4(3)
C4 C5 N1 121.6(4)
C6 C5 N1 114.2(4)
C6 C5 C4 124.1(4)
C5 C6 N2 114.5(4)
C7 C6 N2 115.7(4)
C7 C6 C5 129.7(4)
C6 C7 S1 110.6(3)
H7 C7 S1 124.71(15)
H7 C7 C6 124.7(2)
N2 C8 S1 113.7(3)
N3 C8 S1 122.6(3)
N3 C8 N2 123.7(3)
H9a C9 N3 110.0(2)
H9b C9 N3 110.0(2)
H9b C9 H9a 108.4
C10 C9 N3 108.5(3)
C10 C9 H9a 110.0(2)
C10 C9 H9b 110.0(2)
H10a C10 C9 109.1(2)
H10b C10 C9 109.1(2)
H10b C10 H10a 107.8
C11 C10 C9 112.6(3)
C11 C10 H10a 109.1(2)
C11 C10 H10b 109.1(2)
H11a C11 C10 109.1(2)
H11b C11 C10 109.1(2)
H11b C11 H11a 107.8
C12 C11 C10 112.5(3)
C12 C11 H11a 109.1(2)
C12 C11 H11b 109.1(3)
C11 C12 N4 113.7(3)
H12a C12 N4 108.8(2)
H12a C12 C11 108.8(2)
H12b C12 N4 108.8(2)
H12b C12 C11 108.8(3)
H12b C12 H12a 107.7
N4 C13 S2 120.9(3)
N5 C13 S2 113.5(3)
N5 C13 N4 125.6(4)
H14 C14 S2 124.30(15)
C15 C14 S2 111.4(4)
C15 C14 H14 124.3(3)
C14 C15 N5 113.4(5)
C16 C15 N5 118.6(4)
C16 C15 C14 128.0(4)
C15 C16 N6 115.0(4)
C17 C16 N6 121.6(5)
C17 C16 C15 123.4(5)
H17 C17 C16 120.6(3)
C18 C17 C16 118.7(5)
C18 C17 H17 120.6(3)
H18 C18 C17 120.1(3)
C19 C18 C17 119.9(5)
C19 C18 H18 120.1(4)
H19 C19 C18 121.4(4)
C20 C19 C18 117.3(6)
C20 C19 H19 121.4(4)
C19 C20 N6 124.0(5)
H20 C20 N6 118.0(3)
H20 C20 C19 118.0(4)
H21 C21 N7 118.7(3)
C22 C21 N7 122.6(5)
C22 C21 H21 118.7(3)
H22 C22 C21 120.9(3)
C23 C22 C21 118.2(5)
C23 C22 H22 120.9(3)
H23 C23 C22 119.8(3)
C24 C23 C22 120.5(4)
C24 C23 H23 119.8(3)
H24 C24 C23 121.2(3)
C25 C24 C23 117.5(5)
C25 C24 H24 121.2(3)
C24 C25 N7 122.3(4)
C26 C25 N7 116.0(4)
C26 C25 C24 121.7(5)
C25 C26 N8 116.5(4)
C27 C26 N8 116.2(4)
C27 C26 C25 127.3(4)
C26 C27 S3 110.8(3)
H27 C27 S3 124.60(16)
H27 C27 C26 124.6(2)
N8 C28 S3 113.8(3)
N9 C28 S3 120.4(3)
N9 C28 N8 125.7(4)
H29a C29 N9 109.1(2)
H29b C29 N9 109.1(2)
H29b C29 H29a 107.8
C30 C29 N9 112.7(4)
C30 C29 H29a 109.1(3)
C30 C29 H29b 109.1(2)
H30a C30 C29 109.0(2)
H30b C30 C29 109.0(2)
H30b C30 H30a 107.8
C31 C30 C29 112.8(4)
C31 C30 H30a 109.0(2)
C31 C30 H30b 109.0(2)
H31a C31 C30 108.7(2)
H31b C31 C30 108.7(2)
H31b C31 H31a 107.6
C32 C31 C30 114.1(4)
C32 C31 H31a 108.7(2)
C32 C31 H31b 108.7(2)
C31 C32 N10 109.0(3)
H32a C32 N10 109.9(3)
H32a C32 C31 109.9(3)
H32b C32 N10 109.9(2)
H32b C32 C31 109.9(2)
H32b C32 H32a 108.3
N10 C33 S4 123.2(3)
N11 C33 S4 112.9(3)
N11 C33 N10 123.8(4)
H34 C34 S4 124.47(15)
C35 C34 S4 111.1(4)
C35 C34 H34 124.5(3)
C34 C35 N11 114.6(4)
C36 C35 N11 114.8(3)
C36 C35 C34 130.6(4)
C35 C36 N12 113.9(3)
C37 C36 N12 121.4(4)
C37 C36 C35 124.6(4)
H37 C37 C36 120.4(3)
C38 C37 C36 119.1(4)
C38 C37 H37 120.4(3)
H38 C38 C37 120.3(3)
C39 C38 C37 119.5(4)
C39 C38 H38 120.3(3)
H39 C39 C38 120.6(3)
C40 C39 C38 118.7(4)
C40 C39 H39 120.6(3)
C39 C40 N12 123.1(4)
H40 C40 N12 118.5(2)
H40 C40 C39 118.5(3)
F1 C41 S5 113.1(4)
F2 C41 S5 112.6(5)
F2 C41 F1 105.0(6)
F3 C41 S5 108.1(5)
F3 C41 F1 103.0(6)
F3 C41 F2 114.7(6)
F2A C1A F1A 108.9(6)
F3A C1A F1A 109.9(9)
F3A C1A F2A 108.3(7)
S1A C1A F1A 110.4(6)
S1A C1A F2A 109.8(7)
S1A C1A F3A 109.5(6)
O1A S1A C1A 103.8(6)
O2A S1A C1A 102.2(5)
O2A S1A O1A 115.0(5)
O3A S1A C1A 102.1(4)
O3A S1A O1A 116.5(6)
O3A S1A O2A 114.4(4)
O2B S1B O1B 113.3(17)
C1B S1B O1B 105.5(12)
C1B S1B O2B 103.9(17)
O3B S1B O1B 119.1(14)
O3B S1B O2B 111.2(17)
O3B S1B C1B 101.8(14)
F1B C1B S1B 109.2(18)
F2B C1B S1B 109.5(18)
F2B C1B F1B 106(2)
F3B C1B S1B 107(2)
F3B C1B F1B 109(2)
F3B C1B F2B 117(2)
F4 C42 S6 111.1(3)
F5 C42 S6 111.5(3)
F5 C42 F4 107.0(4)
F6 C42 S6 111.3(4)
F6 C42 F4 108.3(4)
F6 C42 F5 107.5(4)

loop_
_geom_bond_atom_site_label_1
_geom_bond_atom_site_label_2
_geom_bond_distance
Cu01 N1 2.043(3)
Cu01 N2 1.979(3)
Cu01 N7 2.172(3)
Cu01 N8 2.009(3)
Cu01 O3 2.010(2)
Cu02 N5 2.000(3)
Cu02 N6 2.178(4)
Cu02 N11 1.969(3)
Cu02 N12 2.048(3)
Cu02 O2 2.033(3)
P1 O1 1.567(3)
P1 O2 1.501(3)
P1 O3 1.503(3)
P1 O4 1.574(3)
S1 C7 1.737(5)
S1 C8 1.742(4)
S2 C13 1.743(4)
S2 C14 1.711(5)
S3 C27 1.741(5)
S3 C28 1.748(4)
S4 C33 1.734(4)
S4 C34 1.719(5)
S5 O5 1.457(3)
S5 O6 1.416(4)
S5 O7 1.416(4)
S5 C41 1.816(6)
S6 O8 1.438(3)
S6 O9 1.460(3)
S6 O10 1.425(3)
S6 C42 1.818(5)
F1 C41 1.287(8)
F2 C41 1.280(8)
F3 C41 1.376(7)
F4 C42 1.333(6)
F5 C42 1.334(5)
F6 C42 1.314(6)
N1 C1 1.331(6)
N1 C5 1.354(6)
N2 C6 1.393(5)
N2 C8 1.324(5)
N3 H3 0.8800
N3 C8 1.331(5)
N3 C9 1.456(5)
N4 H4 0.8800
N4 C12 1.464(6)
N4 C13 1.342(6)
N5 C13 1.305(6)
N5 C15 1.412(6)
N6 C16 1.351(6)
N6 C20 1.325(6)
N7 C21 1.333(6)
N7 C25 1.344(6)
N8 C26 1.415(5)
N8 C28 1.324(5)
N9 H9 0.8800
N9 C28 1.336(5)
N9 C29 1.475(6)
N10 H10 0.8800
N10 C32 1.461(5)
N10 C33 1.329(6)
N11 C33 1.329(5)
N11 C35 1.384(5)
N12 C36 1.349(5)
N12 C40 1.343(5)
O1 H1 0.8400
O4 H4a 0.8400
C1 H1a 0.9500
C1 C2 1.404(7)
C2 H2 0.9500
C2 C3 1.381(9)
C3 H3a 0.9500
C3 C4 1.360(8)
C4 H4b 0.9500
C4 C5 1.400(6)
C5 C6 1.461(6)
C6 C7 1.336(6)
C7 H7 0.9500
C9 H9a 0.9900
C9 H9b 0.9900
C9 C10 1.516(6)
C10 H10a 0.9900
C10 H10b 0.9900
C10 C11 1.547(6)
C11 H11a 0.9900
C11 H11b 0.9900
C11 C12 1.540(6)
C12 H12a 0.9900
C12 H12b 0.9900
C14 H14 0.9500
C14 C15 1.357(6)
C15 C16 1.448(7)
C16 C17 1.395(7)
C17 H17 0.9500
C17 C18 1.391(9)
C18 H18 0.9500
C18 C19 1.378(9)
C19 H19 0.9500
C19 C20 1.396(7)
C20 H20 0.9500
C21 H21 0.9500
C21 C22 1.394(7)
C22 H22 0.9500
C22 C23 1.379(8)
C23 H23 0.9500
C23 C24 1.384(8)
C24 H24 0.9500
C24 C25 1.406(6)
C25 C26 1.472(6)
C26 C27 1.318(7)
C27 H27 0.9500
C29 H29a 0.9900
C29 H29b 0.9900
C29 C30 1.510(7)
C30 H30a 0.9900
C30 H30b 0.9900
C30 C31 1.531(7)
C31 H31a 0.9900
C31 H31b 0.9900
C31 C32 1.514(7)
C32 H32a 0.9900
C32 H32b 0.9900
C34 H34 0.9500
C34 C35 1.346(6)
C35 C36 1.471(6)
C36 C37 1.405(6)
C37 H37 0.9500
C37 C38 1.363(7)
C38 H38 0.9500
C38 C39 1.384(7)
C39 H39 0.9500
C39 C40 1.374(6)
C40 H40 0.9500
C1A F1A 1.354(11)
C1A F2A 1.345(9)
C1A F3A 1.318(12)
C1A S1A 1.820(10)
O1A S1A 1.444(11)
O2A S1A 1.454(8)
O3A S1A 1.432(7)
S1B O1B 1.395(19)
S1B O2B 1.36(3)
S1B C1B 1.84(3)
S1B O3B 1.41(2)
C1B F1B 1.35(3)
C1B F2B 1.31(3)
C1B F3B 1.42(4)

loop_
_smtbx_masks_void_nr
_smtbx_masks_void_average_x
_smtbx_masks_void_average_y
_smtbx_masks_void_average_z
_smtbx_masks_void_volume
_smtbx_masks_void_count_electrons
1 -0.906 -0.494 -0.013 1176.8 545.4

loop_
_restr_u_iso_atom_site_label
_restr_u_iso_weight_param
C1 0.0500
C2 0.0500
C4 0.0500
C18 0.0500
O2B 0.0200
O3B 0.0200

loop_
_restr_u_rigid_atom_site_label_1
_restr_u_rigid_atom_site_label_2
_restr_u_rigid_target_weight_param
_restr_u_rigid_u_parallel
_restr_u_rigid_diff
C2 C3 0.0030 0.0899 0.0015
C2 C4 0.0060 0.0690 0.0004
C3 C4 0.0030 0.0557 0.0040
C1A F1A 0.0030 0.0756 0.0036
C1A F2A 0.0030 0.0391 0.0033
C1A F3A 0.0030 0.0499 0.0078
F1A F2A 0.0060 0.0793 0.0051
F1A F3A 0.0060 0.0716 0.0090
F2A F3A 0.0060 0.0670 -0.0028
C1B F1B 0.0030 0.0525 0.0024
C1B F2B 0.0030 0.0729 -0.0002
C1B F3B 0.0030 0.0795 0.0025
F1B F2B 0.0060 0.0524 -0.0064
F1B F3B 0.0060 0.0802 -0.0026
F2B F3B 0.0060 0.0871 0.0055

loop_
_restr_u_similar_atom_site_label_1
_restr_u_similar_atom_site_label_2
_restr_u_similar_weight_param
C1A F1A 0.0060
C1A F2A 0.0060
C1A F3A 0.0060
C1B F1B 0.0060
C1B F2B 0.0060
C1B F3B 0.0060
